data_2233305
loop_
_publ_author_name
'Muto, Toyokazu'
'Sasagawa, Kosuke'
'Okamoto, Akiko'
'Oike, Hideaki'
'Yonezawa, Noriyuki'

_publ_section_title
;
 [2,7-Dimethoxy-8-(2,4,6-trimethylbenzoyl)naphthalen-1-yl](2,4,6-trimethylphenyl)methanone
;
_journal_coeditor_code VM2138
_journal_issue 1
_journal_name_full 'Acta Crystallographica Section E'
_journal_page_first o23
_journal_paper_doi 10.1107/S1600536811051579
_journal_volume 68
_journal_year 2012
_chemical_formula_iupac 'C32 H32 O4'
_chemical_formula_moiety 'C32 H32 O4'
_chemical_formula_sum 'C32 H32 O4'
_chemical_formula_weight 480.58
_chemical_name_systematic
;
[2,7-Dimethoxy-8-(2,4,6-trimethylbenzoyl)naphthalen-1-yl](2,4,6-
trimethylphenyl)methanone
;
_space_group_IT_number 14
_symmetry_cell_setting monoclinic
_symmetry_space_group_name_Hall '-P 2yn'
_symmetry_space_group_name_H-M 'P 1 21/n 1'
_atom_sites_solution_hydrogens geom
_atom_sites_solution_primary direct
_atom_sites_solution_secondary difmap
_audit_creation_method SHELXL-97
_cell_angle_alpha 90.00
_cell_angle_beta 102.8790(10)
_cell_angle_gamma 90.00
_cell_formula_units_Z 4
_cell_length_a 7.71685(14)
_cell_length_b 29.2344(5)
_cell_length_c 11.5567(2)
_cell_measurement_reflns_used 38210
_cell_measurement_temperature 193(2)
_cell_measurement_theta_max 68.22
_cell_measurement_theta_min 3.02
_cell_volume 2541.57(8)
_computing_cell_refinement 'PROCESS-AUTO (Rigaku, 1998)'
_computing_data_collection 'PROCESS-AUTO (Rigaku, 1998)'
_computing_data_reduction 'CrystalStructure (Rigaku/MSC, 2004)'
_computing_molecular_graphics 'ORTEPIII (Burnett & Johnson, 1996)'
_computing_publication_material 'SHELXL97 (Sheldrick, 2008)'
_computing_structure_refinement 'SHELXL97 (Sheldrick, 2008)'
_computing_structure_solution 'SIR2004 (Burla <i>et al.</i>, 2005)'
_diffrn_ambient_temperature 193(2)
_diffrn_detector_area_resol_mean 10.000
_diffrn_measured_fraction_theta_full 1.000
_diffrn_measured_fraction_theta_max 1.000
_diffrn_measurement_device_type 'Rigaku R-AXIS RAPID'
_diffrn_measurement_method \w
_diffrn_radiation_monochromator graphite
_diffrn_radiation_source 'rotaiting anode'
_diffrn_radiation_type CuK\a
_diffrn_radiation_wavelength 1.54187
_diffrn_reflns_av_R_equivalents 0.0536
_diffrn_reflns_av_sigmaI/netI 0.0194
_diffrn_reflns_limit_h_max 9
_diffrn_reflns_limit_h_min -9
_diffrn_reflns_limit_k_max 35
_diffrn_reflns_limit_k_min -35
_diffrn_reflns_limit_l_max 13
_diffrn_reflns_limit_l_min -13
_diffrn_reflns_number 45450
_diffrn_reflns_theta_full 68.23
_diffrn_reflns_theta_max 68.23
_diffrn_reflns_theta_min 3.02
_exptl_absorpt_coefficient_mu 0.647
_exptl_absorpt_correction_T_max 0.9381
_exptl_absorpt_correction_T_min 0.6974
_exptl_absorpt_correction_type numerical
_exptl_absorpt_process_details
;
(NUMABS; Higashi, 1999)
;
_exptl_crystal_colour colorless
_exptl_crystal_density_diffrn 1.256
_exptl_crystal_density_method 'not measured'
_exptl_crystal_description platelet
_exptl_crystal_F_000 1024
_exptl_crystal_size_max 0.60
_exptl_crystal_size_mid 0.40
_exptl_crystal_size_min 0.10
_refine_diff_density_max 0.261
_refine_diff_density_min -0.256
_refine_ls_extinction_coef 0.0065(4)
_refine_ls_extinction_expression Fc^*^=kFc[1+0.001xFc^2^\l^3^/sin(2\q)]^-1/4^
_refine_ls_extinction_method 'SHELXL97 (Sheldrick, 2008)'
_refine_ls_goodness_of_fit_ref 1.091
_refine_ls_hydrogen_treatment constr
_refine_ls_matrix_type full
_refine_ls_number_parameters 334
_refine_ls_number_reflns 4657
_refine_ls_number_restraints 0
_refine_ls_restrained_S_all 1.091
_refine_ls_R_factor_all 0.0452
_refine_ls_R_factor_gt 0.0413
_refine_ls_shift/su_max 0.001
_refine_ls_shift/su_mean 0.000
_refine_ls_structure_factor_coef Fsqd
_refine_ls_weighting_details 'calc w=1/[\s^2^(Fo^2^)+(0.0645P)^2^+0.6531P] where P=(Fo^2^+2Fc^2^)/3'
_refine_ls_weighting_scheme calc
_refine_ls_wR_factor_gt 0.1167
_refine_ls_wR_factor_ref 0.1205
_reflns_number_gt 4131
_reflns_number_total 4657
_reflns_threshold_expression I>2sigma(I)
_cod_data_source_file vm2138.cif
_cod_data_source_block I
_cod_original_sg_symbol_H-M 'P 21/n'
_cod_database_code 2233305
_cod_database_fobs_code 2233305

loop_
_symmetry_equiv_pos_site_id
_symmetry_equiv_pos_as_xyz
1 +X,+Y,+Z
2 1/2-X,1/2+Y,1/2-Z
3 -X,-Y,-Z
4 1/2+X,1/2-Y,1/2+Z

loop_
_atom_site_type_symbol
_atom_site_label
_atom_site_fract_x
_atom_site_fract_y
_atom_site_fract_z
_atom_site_U_iso_or_equiv
_atom_site_adp_type
_atom_site_calc_flag
_atom_site_refinement_flags
_atom_site_occupancy
_atom_site_symmetry_multiplicity
O O1 0.95452(13) 0.10635(4) 0.36709(9) 0.0395(3) Uani d . 1 1
O O2 0.76176(14) 0.18514(4) 0.40208(9) 0.0422(3) Uani d . 1 1
O O3 0.77613(16) 0.00902(3) 0.40754(9) 0.0468(3) Uani d . 1 1
O O4 0.79237(15) 0.22810(4) 0.69327(9) 0.0442(3) Uani d . 1 1
C C1 0.77923(17) 0.08017(4) 0.49609(12) 0.0308(3) Uani d . 1 1
C C2 0.76256(19) 0.03309(5) 0.50610(12) 0.0358(3) Uani d . 1 1
C C3 0.7396(2) 0.01203(5) 0.61097(14) 0.0427(4) Uani d . 1 1
H H3 0.7273 -0.0202 0.6153 0.051 Uiso calc R 1 1
C C4 0.7356(2) 0.03912(5) 0.70604(14) 0.0438(4) Uani d . 1 1
H H4 0.7187 0.0254 0.7772 0.053 Uiso calc R 1 1
C C5 0.75588(19) 0.08698(5) 0.70228(13) 0.0381(3) Uani d . 1 1
C C6 0.7490(2) 0.11343(6) 0.80360(14) 0.0465(4) Uani d . 1 1
H H6 0.7339 0.0984 0.8735 0.056 Uiso calc R 1 1
C C7 0.7631(2) 0.15955(6) 0.80389(13) 0.0454(4) Uani d . 1 1
H H7 0.7543 0.1767 0.8721 0.054 Uiso calc R 1 1
C C8 0.79116(19) 0.18170(5) 0.70152(13) 0.0364(3) Uani d . 1 1
C C9 0.80823(17) 0.15785(5) 0.60088(12) 0.0311(3) Uani d . 1 1
C C10 0.78159(17) 0.10901(5) 0.59634(12) 0.0313(3) Uani d . 1 1
C C11 0.80692(18) 0.09463(4) 0.37597(12) 0.0307(3) Uani d . 1 1
C C12 0.65793(18) 0.08897(4) 0.26807(12) 0.0321(3) Uani d . 1 1
C C13 0.6975(2) 0.06856(5) 0.16618(13) 0.0387(3) Uani d . 1 1
C C14 0.5607(2) 0.06311(5) 0.06553(13) 0.0480(4) Uani d . 1 1
H H14 0.5860 0.0482 -0.0019 0.058 Uiso calc R 1 1
C C15 0.3893(2) 0.07852(6) 0.06005(14) 0.0503(4) Uani d . 1 1
C C16 0.3537(2) 0.09796(5) 0.16122(15) 0.0458(4) Uani d . 1 1
H H16 0.2369 0.1088 0.1589 0.055 Uiso calc R 1 1
C C17 0.48211(19) 0.10231(5) 0.26663(13) 0.0353(3) Uani d . 1 1
C C18 0.85140(18) 0.18669(4) 0.50261(12) 0.0309(3) Uani d . 1 1
C C19 1.00640(18) 0.21930(4) 0.53521(11) 0.0305(3) Uani d . 1 1
C C20 0.97596(19) 0.26619(5) 0.51092(12) 0.0336(3) Uani d . 1 1
C C21 1.1143(2) 0.29681(5) 0.54902(12) 0.0359(3) Uani d . 1 1
H H21 1.0922 0.3286 0.5369 0.043 Uiso calc R 1 1
C C22 1.28434(19) 0.28241(5) 0.60434(12) 0.0357(3) Uani d . 1 1
C C23 1.31281(19) 0.23591(5) 0.62309(12) 0.0357(3) Uani d . 1 1
H H23 1.4293 0.2254 0.6579 0.043 Uiso calc R 1 1
C C24 1.17612(18) 0.20406(5) 0.59248(11) 0.0317(3) Uani d . 1 1
C C25 0.7598(2) -0.03941(5) 0.40790(15) 0.0455(4) Uani d . 1 1
H H25A 0.6384 -0.0477 0.4123 0.055 Uiso calc R 1 1
H H25B 0.8440 -0.0520 0.4768 0.055 Uiso calc R 1 1
H H25C 0.7858 -0.0519 0.3349 0.055 Uiso calc R 1 1
C C26 0.8348(3) 0.25455(6) 0.79970(17) 0.0618(5) Uani d . 1 1
H H26A 0.9325 0.2399 0.8564 0.074 Uiso calc R 1 1
H H26B 0.7303 0.2566 0.8344 0.074 Uiso calc R 1 1
H H26C 0.8709 0.2854 0.7814 0.074 Uiso calc R 1 1
C C27 0.8788(2) 0.05058(6) 0.16233(15) 0.0494(4) Uani d . 1 1
H H27A 0.9196 0.0296 0.2290 0.059 Uiso calc R 1 1
H H27B 0.9623 0.0762 0.1681 0.059 Uiso calc R 1 1
H H27C 0.8725 0.0343 0.0874 0.059 Uiso calc R 1 1
C C28 0.2463(3) 0.07440(8) -0.05266(18) 0.0767(7) Uani d . 1 1
H H28A 0.2448 0.1022 -0.1003 0.092 Uiso calc R 1 1
H H28B 0.1304 0.0705 -0.0324 0.092 Uiso calc R 1 1
H H28C 0.2711 0.0479 -0.0982 0.092 Uiso calc R 1 1
C C29 0.42200(19) 0.12170(5) 0.37219(13) 0.0398(3) Uani d . 1 1
H H29A 0.4376 0.0986 0.4352 0.048 Uiso calc R 1 1
H H29B 0.2963 0.1302 0.3485 0.048 Uiso calc R 1 1
H H29C 0.4931 0.1488 0.4014 0.048 Uiso calc R 1 1
C C30 1.2171(2) 0.15426(5) 0.62151(14) 0.0394(3) Uani d . 1 1
H H30A 1.1781 0.1462 0.6940 0.047 Uiso calc R 1 1
H H30B 1.3454 0.1491 0.6337 0.047 Uiso calc R 1 1
H H30C 1.1543 0.1352 0.5557 0.047 Uiso calc R 1 1
C C31 1.4320(2) 0.31654(5) 0.64281(15) 0.0475(4) Uani d . 1 1
H H31A 1.4434 0.3239 0.7269 0.057 Uiso calc R 1 1
H H31B 1.4048 0.3445 0.5953 0.057 Uiso calc R 1 1
H H31C 1.5439 0.3035 0.6313 0.057 Uiso calc R 1 1
C C32 0.7958(2) 0.28456(5) 0.45048(15) 0.0442(4) Uani d . 1 1
H H32A 0.7051 0.2718 0.4886 0.053 Uiso calc R 1 1
H H32B 0.7693 0.2758 0.3665 0.053 Uiso calc R 1 1
H H32C 0.7960 0.3180 0.4571 0.053 Uiso calc R 1 1

loop_
_atom_site_aniso_label
_atom_site_aniso_U_11
_atom_site_aniso_U_22
_atom_site_aniso_U_33
_atom_site_aniso_U_12
_atom_site_aniso_U_13
_atom_site_aniso_U_23
O1 0.0345(5) 0.0438(6) 0.0404(6) -0.0039(4) 0.0090(4) 0.0047(4)
O2 0.0482(6) 0.0403(6) 0.0350(6) -0.0085(4) 0.0023(5) 0.0027(4)
O3 0.0756(8) 0.0246(5) 0.0426(6) 0.0006(5) 0.0183(5) 0.0012(4)
O4 0.0570(7) 0.0351(5) 0.0450(6) -0.0031(5) 0.0210(5) -0.0096(4)
C1 0.0301(7) 0.0292(7) 0.0325(7) -0.0001(5) 0.0060(5) 0.0036(5)
C2 0.0391(8) 0.0315(7) 0.0362(7) 0.0001(6) 0.0072(6) 0.0024(6)
C3 0.0519(9) 0.0318(7) 0.0440(8) -0.0024(6) 0.0100(7) 0.0091(6)
C4 0.0529(9) 0.0416(8) 0.0382(8) -0.0021(7) 0.0130(7) 0.0128(6)
C5 0.0389(8) 0.0414(8) 0.0342(7) -0.0010(6) 0.0088(6) 0.0051(6)
C6 0.0581(10) 0.0502(9) 0.0340(8) -0.0015(7) 0.0162(7) 0.0057(6)
C7 0.0535(9) 0.0515(9) 0.0342(8) -0.0009(7) 0.0161(7) -0.0054(6)
C8 0.0353(7) 0.0374(7) 0.0372(7) -0.0014(6) 0.0097(6) -0.0032(6)
C9 0.0286(7) 0.0321(7) 0.0324(7) -0.0006(5) 0.0062(5) 0.0000(5)
C10 0.0289(7) 0.0330(7) 0.0318(7) 0.0000(5) 0.0061(5) 0.0031(5)
C11 0.0344(7) 0.0234(6) 0.0349(7) 0.0007(5) 0.0092(6) 0.0005(5)
C12 0.0383(7) 0.0258(6) 0.0321(7) -0.0053(5) 0.0076(6) 0.0038(5)
C13 0.0527(9) 0.0300(7) 0.0351(7) -0.0083(6) 0.0130(6) 0.0006(6)
C14 0.0721(12) 0.0388(8) 0.0333(8) -0.0163(8) 0.0120(7) -0.0025(6)
C15 0.0599(11) 0.0436(9) 0.0397(8) -0.0170(8) -0.0053(7) 0.0063(7)
C16 0.0405(8) 0.0410(8) 0.0508(9) -0.0075(6) -0.0007(7) 0.0079(7)
C17 0.0364(7) 0.0298(7) 0.0386(8) -0.0059(5) 0.0057(6) 0.0059(5)
C18 0.0335(7) 0.0264(6) 0.0334(7) 0.0027(5) 0.0090(6) -0.0021(5)
C19 0.0354(7) 0.0276(6) 0.0299(6) -0.0009(5) 0.0105(5) -0.0011(5)
C20 0.0391(8) 0.0301(7) 0.0340(7) 0.0015(5) 0.0134(6) 0.0001(5)
C21 0.0471(8) 0.0257(6) 0.0383(7) -0.0007(6) 0.0170(6) -0.0013(5)
C22 0.0411(8) 0.0336(7) 0.0352(7) -0.0060(6) 0.0147(6) -0.0068(6)
C23 0.0345(7) 0.0368(7) 0.0359(7) -0.0008(6) 0.0079(6) -0.0038(6)
C24 0.0358(7) 0.0301(7) 0.0300(7) 0.0002(5) 0.0089(5) -0.0017(5)
C25 0.0571(10) 0.0264(7) 0.0514(9) -0.0004(6) 0.0084(7) 0.0006(6)
C26 0.0659(12) 0.0492(10) 0.0612(11) 0.0019(9) -0.0051(9) -0.0211(8)
C27 0.0612(10) 0.0424(9) 0.0512(9) -0.0043(7) 0.0262(8) -0.0096(7)
C28 0.0904(16) 0.0686(13) 0.0539(11) -0.0208(11) -0.0208(10) 0.0034(10)
C29 0.0332(7) 0.0397(8) 0.0472(9) 0.0016(6) 0.0105(6) 0.0059(6)
C30 0.0392(8) 0.0314(7) 0.0456(8) 0.0026(6) 0.0051(6) 0.0006(6)
C31 0.0489(9) 0.0403(8) 0.0551(10) -0.0114(7) 0.0151(7) -0.0115(7)
C32 0.0467(9) 0.0338(7) 0.0508(9) 0.0070(6) 0.0081(7) 0.0027(6)

loop_
_atom_type_symbol
_atom_type_description
_atom_type_scat_dispersion_real
_atom_type_scat_dispersion_imag
_atom_type_scat_source
C C 0.0181 0.0091 'International Tables Vol C Tables 4.2.6.8 and 6.1.1.4'
H H 0.0000 0.0000 'International Tables Vol C Tables 4.2.6.8 and 6.1.1.4'
O O 0.0492 0.0322 'International Tables Vol C Tables 4.2.6.8 and 6.1.1.4'

loop_
_geom_angle_atom_site_label_1
_geom_angle_atom_site_label_2
_geom_angle_atom_site_label_3
_geom_angle
C2 O3 C25 119.24(11)
C8 O4 C26 118.92(13)
C2 C1 C10 120.10(12)
C2 C1 C11 112.84(12)
C10 C1 C11 126.90(11)
O3 C2 C1 114.59(12)
O3 C2 C3 122.87(13)
C1 C2 C3 122.51(13)
C4 C3 C2 118.13(14)
C4 C3 H3 120.9
C2 C3 H3 120.9
C3 C4 C5 122.03(13)
C3 C4 H4 119.0
C5 C4 H4 119.0
C4 C5 C6 119.49(13)
C4 C5 C10 120.59(13)
C6 C5 C10 119.92(14)
C7 C6 C5 121.95(14)
C7 C6 H6 119.0
C5 C6 H6 119.0
C6 C7 C8 118.95(14)
C6 C7 H7 120.5
C8 C7 H7 120.5
O4 C8 C9 116.04(12)
O4 C8 C7 121.52(13)
C9 C8 C7 122.33(14)
C8 C9 C10 119.26(12)
C8 C9 C18 115.35(12)
C10 C9 C18 125.38(11)
C1 C10 C5 116.56(12)
C1 C10 C9 126.13(12)
C5 C10 C9 117.31(12)
O1 C11 C12 121.21(12)
O1 C11 C1 118.92(12)
C12 C11 C1 119.47(11)
C17 C12 C13 119.60(13)
C17 C12 C11 122.37(12)
C13 C12 C11 118.02(13)
C14 C13 C12 118.63(15)
C14 C13 C27 118.13(14)
C12 C13 C27 123.19(14)
C15 C14 C13 122.58(15)
C15 C14 H14 118.7
C13 C14 H14 118.7
C16 C15 C14 117.59(14)
C16 C15 C28 121.12(18)
C14 C15 C28 121.29(17)
C15 C16 C17 122.69(16)
C15 C16 H16 118.7
C17 C16 H16 118.7
C16 C17 C12 118.71(14)
C16 C17 C29 116.99(14)
C12 C17 C29 124.30(12)
O2 C18 C9 121.68(12)
O2 C18 C19 120.87(12)
C9 C18 C19 117.39(11)
C24 C19 C20 120.01(12)
C24 C19 C18 121.45(12)
C20 C19 C18 118.50(12)
C21 C20 C19 118.83(13)
C21 C20 C32 118.81(13)
C19 C20 C32 122.29(13)
C20 C21 C22 122.09(13)
C20 C21 H21 119.0
C22 C21 H21 119.0
C23 C22 C21 117.98(13)
C23 C22 C31 121.37(14)
C21 C22 C31 120.65(13)
C22 C23 C24 122.10(13)
C22 C23 H23 119.0
C24 C23 H23 119.0
C23 C24 C19 118.85(12)
C23 C24 C30 118.60(12)
C19 C24 C30 122.55(12)
O3 C25 H25A 109.5
O3 C25 H25B 109.5
H25A C25 H25B 109.5
O3 C25 H25C 109.5
H25A C25 H25C 109.5
H25B C25 H25C 109.5
O4 C26 H26A 109.5
O4 C26 H26B 109.5
H26A C26 H26B 109.5
O4 C26 H26C 109.5
H26A C26 H26C 109.5
H26B C26 H26C 109.5
C13 C27 H27A 109.5
C13 C27 H27B 109.5
H27A C27 H27B 109.5
C13 C27 H27C 109.5
H27A C27 H27C 109.5
H27B C27 H27C 109.5
C15 C28 H28A 109.5
C15 C28 H28B 109.5
H28A C28 H28B 109.5
C15 C28 H28C 109.5
H28A C28 H28C 109.5
H28B C28 H28C 109.5
C17 C29 H29A 109.5
C17 C29 H29B 109.5
H29A C29 H29B 109.5
C17 C29 H29C 109.5
H29A C29 H29C 109.5
H29B C29 H29C 109.5
C24 C30 H30A 109.5
C24 C30 H30B 109.5
H30A C30 H30B 109.5
C24 C30 H30C 109.5
H30A C30 H30C 109.5
H30B C30 H30C 109.5
C22 C31 H31A 109.5
C22 C31 H31B 109.5
H31A C31 H31B 109.5
C22 C31 H31C 109.5
H31A C31 H31C 109.5
H31B C31 H31C 109.5
C20 C32 H32A 109.5
C20 C32 H32B 109.5
H32A C32 H32B 109.5
C20 C32 H32C 109.5
H32A C32 H32C 109.5
H32B C32 H32C 109.5

loop_
_geom_bond_atom_site_label_1
_geom_bond_atom_site_label_2
_geom_bond_distance
O1 C11 1.2155(17)
O2 C18 1.2133(17)
O3 C2 1.3624(17)
O3 C25 1.4217(17)
O4 C8 1.3600(18)
O4 C26 1.4279(19)
C1 C2 1.3895(19)
C1 C10 1.4297(19)
C1 C11 1.5111(18)
C2 C3 1.405(2)
C3 C4 1.360(2)
C3 H3 0.9500
C4 C5 1.410(2)
C4 H4 0.9500
C5 C6 1.414(2)
C5 C10 1.4357(19)
C6 C7 1.353(2)
C6 H6 0.9500
C7 C8 1.407(2)
C7 H7 0.9500
C8 C9 1.3873(19)
C9 C10 1.4418(19)
C9 C18 1.5100(18)
C11 C12 1.5051(19)
C12 C17 1.408(2)
C12 C13 1.413(2)
C13 C14 1.395(2)
C13 C27 1.504(2)
C14 C15 1.385(3)
C14 H14 0.9500
C15 C16 1.382(3)
C15 C28 1.513(2)
C16 C17 1.394(2)
C16 H16 0.9500
C17 C29 1.509(2)
C18 C19 1.5102(18)
C19 C24 1.4020(19)
C19 C20 1.4085(18)
C20 C21 1.388(2)
C20 C32 1.509(2)
C21 C22 1.390(2)
C21 H21 0.9500
C22 C23 1.387(2)
C22 C31 1.505(2)
C23 C24 1.3923(19)
C23 H23 0.9500
C24 C30 1.5115(19)
C25 H25A 0.9800
C25 H25B 0.9800
C25 H25C 0.9800
C26 H26A 0.9800
C26 H26B 0.9800
C26 H26C 0.9800
C27 H27A 0.9800
C27 H27B 0.9800
C27 H27C 0.9800
C28 H28A 0.9800
C28 H28B 0.9800
C28 H28C 0.9800
C29 H29A 0.9800
C29 H29B 0.9800
C29 H29C 0.9800
C30 H30A 0.9800
C30 H30B 0.9800
C30 H30C 0.9800
C31 H31A 0.9800
C31 H31B 0.9800
C31 H31C 0.9800
C32 H32A 0.9800
C32 H32B 0.9800
C32 H32C 0.9800

loop_
_geom_hbond_atom_site_label_D
_geom_hbond_atom_site_label_H
_geom_hbond_atom_site_label_A
_geom_hbond_site_symmetry_A
_geom_hbond_distance_DH
_geom_hbond_distance_HA
_geom_hbond_distance_DA
_geom_hbond_angle_DHA
C29 H29C O2 1_555 0.98 2.33 3.1669(19) 143

loop_
_geom_torsion_atom_site_label_1
_geom_torsion_atom_site_label_2
_geom_torsion_atom_site_label_3
_geom_torsion_atom_site_label_4
_geom_torsion
C25 O3 C2 C1 -179.58(13)
C25 O3 C2 C3 2.5(2)
C10 C1 C2 O3 -175.05(12)
C11 C1 C2 O3 0.71(17)
C10 C1 C2 C3 2.9(2)
C11 C1 C2 C3 178.64(13)
O3 C2 C3 C4 177.08(14)
C1 C2 C3 C4 -0.7(2)
C2 C3 C4 C5 -0.8(2)
C3 C4 C5 C6 179.44(15)
C3 C4 C5 C10 0.1(2)
C4 C5 C6 C7 -178.31(16)
C10 C5 C6 C7 1.1(2)
C5 C6 C7 C8 -2.0(3)
C26 O4 C8 C9 -159.31(14)
C26 O4 C8 C7 24.5(2)
C6 C7 C8 O4 174.71(15)
C6 C7 C8 C9 -1.3(2)
O4 C8 C9 C10 -170.79(12)
C7 C8 C9 C10 5.4(2)
O4 C8 C9 C18 8.21(18)
C7 C8 C9 C18 -175.61(13)
C2 C1 C10 C5 -3.44(19)
C11 C1 C10 C5 -178.55(12)
C2 C1 C10 C9 176.19(13)
C11 C1 C10 C9 1.1(2)
C4 C5 C10 C1 2.0(2)
C6 C5 C10 C1 -177.33(13)
C4 C5 C10 C9 -177.62(13)
C6 C5 C10 C9 3.0(2)
C8 C9 C10 C1 174.28(13)
C18 C9 C10 C1 -4.6(2)
C8 C9 C10 C5 -6.08(19)
C18 C9 C10 C5 175.03(12)
C2 C1 C11 O1 -104.69(15)
C10 C1 C11 O1 70.72(18)
C2 C1 C11 C12 68.13(16)
C10 C1 C11 C12 -116.46(15)
O1 C11 C12 C17 -141.06(14)
C1 C11 C12 C17 46.28(17)
O1 C11 C12 C13 40.34(18)
C1 C11 C12 C13 -132.32(13)
C17 C12 C13 C14 1.36(19)
C11 C12 C13 C14 -179.99(12)
C17 C12 C13 C27 -176.01(13)
C11 C12 C13 C27 2.63(19)
C12 C13 C14 C15 2.6(2)
C27 C13 C14 C15 -179.89(14)
C13 C14 C15 C16 -3.2(2)
C13 C14 C15 C28 176.61(15)
C14 C15 C16 C17 -0.2(2)
C28 C15 C16 C17 179.99(15)
C15 C16 C17 C12 4.0(2)
C15 C16 C17 C29 -176.53(14)
C13 C12 C17 C16 -4.53(19)
C11 C12 C17 C16 176.88(12)
C13 C12 C17 C29 176.08(13)
C11 C12 C17 C29 -2.5(2)
C8 C9 C18 O2 -126.39(14)
C10 C9 C18 O2 52.54(19)
C8 C9 C18 C19 50.95(16)
C10 C9 C18 C19 -130.12(13)
O2 C18 C19 C24 -127.50(14)
C9 C18 C19 C24 55.14(17)
O2 C18 C19 C20 54.91(18)
C9 C18 C19 C20 -122.46(13)
C24 C19 C20 C21 -2.66(19)
C18 C19 C20 C21 174.97(12)
C24 C19 C20 C32 -179.48(13)
C18 C19 C20 C32 -1.85(19)
C19 C20 C21 C22 3.7(2)
C32 C20 C21 C22 -179.37(13)
C20 C21 C22 C23 -1.2(2)
C20 C21 C22 C31 179.04(13)
C21 C22 C23 C24 -2.5(2)
C31 C22 C23 C24 177.31(13)
C22 C23 C24 C19 3.4(2)
C22 C23 C24 C30 -177.05(13)
C20 C19 C24 C23 -0.79(19)
C18 C19 C24 C23 -178.34(12)
C20 C19 C24 C30 179.71(12)
C18 C19 C24 C30 2.15(19)

loop_
_cod_related_entry_id
_cod_related_entry_database
_cod_related_entry_code
1 ChemSpider 30657367
